data_7704135
loop_
_publ_author_name
'Zhang, Xu'
'Chen, Xiaodan'
'Zhai, Haojiang'
'Liu, Shihua'
'Hu, Chenyang'
'Liu, Liu Leo'
'Wang, Shuhai'
'Li, Zhongshu'

_publ_section_title
;
 Facile addition of E-H bonds to a dicarbondiphosphide.
;
_journal_issue 19
_journal_name_full 'Dalton transactions (Cambridge, England : 2003)'
_journal_page_first 6384
_journal_page_last 6390
_journal_paper_doi 10.1039/d0dt01341b
_journal_volume 49
_journal_year 2020
_chemical_formula_moiety 'C56 H78 N4 O P2'
_chemical_formula_sum 'C56 H78 N4 O P2'
_chemical_formula_weight 885.16
_space_group_crystal_system monoclinic
_space_group_IT_number 14
_space_group_name_Hall '-P 2yn'
_space_group_name_H-M_alt 'P 1 21/n 1'
_atom_sites_solution_hydrogens difmap
_atom_sites_solution_primary dual
_audit_creation_date 2020-04-19
_audit_creation_method
;
Olex2 1.2
(compiled 2018.05.29 svn.r3508 for OlexSys, GUI svn.r5506)
;
_audit_update_record
;
2020-04-20 deposited with the CCDC.	2020-04-21 downloaded from the CCDC.
;
_cell_angle_alpha 90
_cell_angle_beta 96.6110(10)
_cell_angle_gamma 90
_cell_formula_units_Z 2
_cell_length_a 14.36670(10)
_cell_length_b 12.03320(10)
_cell_length_c 15.31190(10)
_cell_measurement_reflns_used 9454
_cell_measurement_temperature 150.00(10)
_cell_measurement_theta_max 73.7900
_cell_measurement_theta_min 3.9740
_cell_volume 2629.48(3)
_computing_cell_refinement 'CrysAlisPro 1.171.39.28b (Rigaku OD, 2015)'
_computing_data_collection 'CrysAlisPro 1.171.39.28b (Rigaku OD, 2015)'
_computing_data_reduction 'CrysAlisPro 1.171.39.28b (Rigaku OD, 2015)'
_computing_molecular_graphics 'Olex2 (Dolomanov et al., 2009)'
_computing_publication_material 'Olex2 (Dolomanov et al., 2009)'
_computing_structure_refinement 'ShelXL (Sheldrick, 2015)'
_computing_structure_solution 'ShelXT (Sheldrick, 2015)'
_diffrn_ambient_environment N~2~
_diffrn_ambient_temperature 150.00(10)
_diffrn_detector 'CCD plate'
_diffrn_measured_fraction_theta_full 1.000
_diffrn_measured_fraction_theta_max 0.970
_diffrn_measurement_details
;
List of Runs (angles in degrees, time in seconds):

  # Type    Start    End  Width  t~exp~   \w     \q     \k     \f   Frames
#--------------------------------------------------------------------------
  1  \w    -27.00  21.00   0.50    0.50    --    0.00 -57.00-120.00   96
  2  \w    -86.00   4.00   0.50    0.50    --    0.00 -38.00 -60.00  180
  3  \w    -43.00  14.00   0.50    0.50    --    0.00 -38.00   0.00  114
  4  \w     25.00  50.00   0.50    0.50    --    0.00  38.00   0.00   50
  5  \w    -84.00 -57.00   0.50    0.50    --    0.00 -57.00-120.00   54
  6  \w    120.00 168.00   0.50    2.50    --   95.20  15.00-120.00   96
  7  \w     73.00 105.00   0.50    2.50    --   95.20  15.00-120.00   64
  8  \w      6.00 115.00   0.50    2.50    --   95.20 -45.00 -30.00  218
  9  \w     84.00 185.00   0.50    2.50    --   95.20  30.00 -60.00  202
 10  \w     14.00 119.00   0.50    2.50    --   95.20 -61.00 -30.00  210
 11  \w     74.00 123.00   0.50    2.50    --   95.20  15.00 -90.00   98
 12  \w    105.00 175.00   0.50    2.50    --   95.20  30.00-180.00  140
 13  \w     71.00 100.00   0.50    2.50    --   95.20 -30.00-150.00   58
;
_diffrn_measurement_device 'four-circle diffractometer'
_diffrn_measurement_device_type 'XtaLAB AFC12 (RINC): Kappa dual home/near'
_diffrn_measurement_method '\w scans'
_diffrn_orient_matrix_type 'CrysAlisPro convention (1999,Acta A55,543-557)'
_diffrn_orient_matrix_UB_11 0.0240052000
_diffrn_orient_matrix_UB_12 0.0560974000
_diffrn_orient_matrix_UB_13 0.0902424000
_diffrn_orient_matrix_UB_21 0.1004324000
_diffrn_orient_matrix_UB_22 0.0219421000
_diffrn_orient_matrix_UB_23 -0.0216911000
_diffrn_orient_matrix_UB_31 -0.0314831000
_diffrn_orient_matrix_UB_32 0.1129671000
_diffrn_orient_matrix_UB_33 -0.0405639000
_diffrn_radiation_monochromator graphite
_diffrn_radiation_probe x-ray
_diffrn_radiation_type CuK\a
_diffrn_radiation_wavelength 1.54184
_diffrn_reflns_av_R_equivalents 0.0302
_diffrn_reflns_av_unetI/netI 0.0298
_diffrn_reflns_Laue_measured_fraction_full 1.000
_diffrn_reflns_Laue_measured_fraction_max 0.970
_diffrn_reflns_limit_h_max 17
_diffrn_reflns_limit_h_min -17
_diffrn_reflns_limit_k_max 14
_diffrn_reflns_limit_k_min -7
_diffrn_reflns_limit_l_max 19
_diffrn_reflns_limit_l_min -18
_diffrn_reflns_number 14672
_diffrn_reflns_point_group_measured_fraction_full 1.000
_diffrn_reflns_point_group_measured_fraction_max 0.970
_diffrn_reflns_theta_full 67.684
_diffrn_reflns_theta_max 74.121
_diffrn_reflns_theta_min 3.996
_diffrn_source 'fine-focus sealed X-ray tube'
_diffrn_source_type 'Enhance (Cu) X-ray Source'
_exptl_absorpt_coefficient_mu 1.053
_exptl_absorpt_correction_T_max 1.00000
_exptl_absorpt_correction_T_min 0.71806
_exptl_absorpt_correction_type multi-scan
_exptl_absorpt_process_details
;
CrysAlisPro 1.171.39.28b (Rigaku Oxford Diffraction, 2015)
Empirical absorption correction using spherical harmonics,
 implemented in SCALE3 ABSPACK scaling algorithm.
;
_exptl_crystal_colour 'clear light colourless'
_exptl_crystal_colour_lustre clear
_exptl_crystal_colour_modifier light
_exptl_crystal_colour_primary colourless
_exptl_crystal_density_diffrn 1.118
_exptl_crystal_description prism
_exptl_crystal_F_000 960
_exptl_crystal_size_max 0.11
_exptl_crystal_size_mid 0.1
_exptl_crystal_size_min 0.06
_refine_diff_density_max 0.400
_refine_diff_density_min -0.318
_refine_diff_density_rms 0.041
_refine_ls_extinction_method none
_refine_ls_goodness_of_fit_ref 1.054
_refine_ls_hydrogen_treatment refall
_refine_ls_matrix_type full
_refine_ls_number_parameters 445
_refine_ls_number_reflns 5174
_refine_ls_number_restraints 0
_refine_ls_restrained_S_all 1.054
_refine_ls_R_factor_all 0.0446
_refine_ls_R_factor_gt 0.0422
_refine_ls_shift/su_max 0.001
_refine_ls_shift/su_mean 0.000
_refine_ls_structure_factor_coef Fsqd
_refine_ls_weighting_details 'w=1/[\s^2^(Fo^2^)+(0.0470P)^2^+1.3440P] where P=(Fo^2^+2Fc^2^)/3'
_refine_ls_weighting_scheme calc
_refine_ls_wR_factor_gt 0.1088
_refine_ls_wR_factor_ref 0.1105
_reflns_Friedel_coverage 0.000
_reflns_number_gt 4848
_reflns_number_total 5174
_reflns_threshold_expression 'I > 2\s(I)'
_cod_data_source_file d0dt01341b2.cif
_cod_data_source_block 9
_cod_depositor_comments 'Adding full bibliography for 7704134--7704141.cif.'
_cod_database_code 7704135
_shelx_shelxl_version_number 2014/7
_shelx_space_group_comment
;
The symmetry employed for this shelxl refinement is uniquely defined
by the following loop, which should always be used as a source of
symmetry information in preference to the above space-group names.
They are only intended as comments.
;
_shelx_estimated_absorpt_t_max 0.940
_shelx_estimated_absorpt_t_min 0.893
_reflns_odcompleteness_completeness 100.00
_reflns_odcompleteness_iscentric 1
_reflns_odcompleteness_theta 66.97
_olex2_refinement_description
;
1. Others
 Fixed Sof: O1(0.5)
;
_olex2_submission_special_instructions 'No special instructions were received'
_oxdiff_exptl_absorpt_empirical_details
;
Empirical correction (ABSPACK) includes:
- Absorption correction using spherical harmonics
- Frame scaling
;
_oxdiff_exptl_absorpt_empirical_full_max 1.356
_oxdiff_exptl_absorpt_empirical_full_min 0.734

loop_
_space_group_symop_operation_xyz
'x, y, z'
'-x+1/2, y+1/2, -z+1/2'
'-x, -y, -z'
'x-1/2, -y-1/2, z-1/2'

loop_
_atom_site_label
_atom_site_type_symbol
_atom_site_fract_x
_atom_site_fract_y
_atom_site_fract_z
_atom_site_U_iso_or_equiv
_atom_site_adp_type
_atom_site_occupancy
_atom_site_site_symmetry_order
_atom_site_calc_flag
_atom_site_refinement_flags_posn
_atom_site_refinement_flags_adp
_atom_site_refinement_flags_occupancy
_atom_site_disorder_assembly
_atom_site_disorder_group
P1 P 0.54079(2) 0.55731(3) 0.56929(2) 0.02792(12) Uani 1 1 d . . . . .
N2 N 0.65884(8) 0.48003(10) 0.34006(8) 0.0238(3) Uani 1 1 d . . . . .
N1 N 0.71299(8) 0.60980(10) 0.43629(8) 0.0256(3) Uani 1 1 d . . . . .
C2 C 0.64238(9) 0.53382(11) 0.41686(9) 0.0209(3) Uani 1 1 d . . . . .
C17 C 0.62840(9) 0.36785(12) 0.32244(9) 0.0239(3) Uani 1 1 d . . . . .
C18 C 0.66510(10) 0.28200(12) 0.37816(10) 0.0275(3) Uani 1 1 d . . . . .
C1 C 0.56780(9) 0.51482(11) 0.46225(9) 0.0227(3) Uani 1 1 d . . . . .
C22 C 0.56284(10) 0.34720(12) 0.24913(10) 0.0280(3) Uani 1 1 d . . . . .
C19 C 0.62977(11) 0.17499(13) 0.36176(11) 0.0330(3) Uani 1 1 d . . . . .
C5 C 0.71486(10) 0.69518(12) 0.50125(9) 0.0267(3) Uani 1 1 d . . . . .
C27 C 0.74307(11) 0.30083(14) 0.45257(11) 0.0342(3) Uani 1 1 d . . . . .
C21 C 0.53039(11) 0.23847(14) 0.23548(11) 0.0341(3) Uani 1 1 d . . . . .
C4 C 0.78640(10) 0.59968(14) 0.37826(11) 0.0308(3) Uani 1 1 d . . . . .
C6 C 0.65582(11) 0.78755(13) 0.48579(11) 0.0319(3) Uani 1 1 d . . . . .
C20 C 0.56237(12) 0.15393(14) 0.29205(12) 0.0363(4) Uani 1 1 d . . . . .
C3 C 0.74139(12) 0.52549(15) 0.30510(12) 0.0361(4) Uani 1 1 d . . . . .
C10 C 0.77900(12) 0.68571(16) 0.57712(11) 0.0394(4) Uani 1 1 d . . . . .
C15 C 0.58586(12) 0.79587(14) 0.40446(12) 0.0368(4) Uani 1 1 d . . . . .
C24 C 0.53061(12) 0.43816(14) 0.18405(11) 0.0364(4) Uani 1 1 d . . . . .
C7 C 0.66473(15) 0.87219(16) 0.54898(15) 0.0487(5) Uani 1 1 d . . . . .
C28 C 0.71510(14) 0.27051(19) 0.54261(12) 0.0464(4) Uani 1 1 d . . . . .
C14 C 0.63294(15) 0.83795(18) 0.32608(13) 0.0466(4) Uani 1 1 d . . . . .
C12 C 0.83960(13) 0.58308(19) 0.59585(13) 0.0491(5) Uani 1 1 d . . . . .
C25 C 0.42505(15) 0.4371(2) 0.15644(16) 0.0530(5) Uani 1 1 d . . . . .
C23 C 0.58304(16) 0.4286(2) 0.10310(14) 0.0525(5) Uani 1 1 d . . . . .
C9 C 0.78542(16) 0.7734(2) 0.63662(13) 0.0567(6) Uani 1 1 d . . . . .
C26 C 0.83140(13) 0.2375(2) 0.43459(16) 0.0522(5) Uani 1 1 d . . . . .
C8 C 0.72964(17) 0.8644(2) 0.62259(15) 0.0604(6) Uani 1 1 d . . . . .
C16 C 0.50297(15) 0.8729(2) 0.41739(17) 0.0543(5) Uani 1 1 d . . . . .
O1 O 0.60294(15) 0.5126(2) 0.64818(14) 0.0401(6) Uani 0.5 1 d . . P . .
C11 C 0.94344(16) 0.6093(3) 0.5913(2) 0.0726(8) Uani 1 1 d . . . . .
C13 C 0.8256(2) 0.5304(3) 0.68435(17) 0.0707(7) Uani 1 1 d . . . . .
H27 H 0.7581(13) 0.3771(17) 0.4574(12) 0.039(5) Uiso 1 1 d . . . . .
H4A H 0.8019(13) 0.6746(17) 0.3584(13) 0.042(5) Uiso 1 1 d . . . . .
H15 H 0.5598(13) 0.7267(17) 0.3910(12) 0.038(5) Uiso 1 1 d . . . . .
H4B H 0.8436(14) 0.5663(16) 0.4098(13) 0.042(5) Uiso 1 1 d . . . . .
H28A H 0.7085(15) 0.1896(19) 0.5446(14) 0.050(6) Uiso 1 1 d . . . . .
H19 H 0.6560(13) 0.1130(17) 0.3996(13) 0.041(5) Uiso 1 1 d . . . . .
H21 H 0.4846(14) 0.2223(16) 0.1869(13) 0.039(5) Uiso 1 1 d . . . . .
H26A H 0.8818(17) 0.257(2) 0.4776(16) 0.062(7) Uiso 1 1 d . . . . .
H3A H 0.7797(14) 0.4685(18) 0.2949(13) 0.044(5) Uiso 1 1 d . . . . .
H14A H 0.6585(16) 0.913(2) 0.3400(15) 0.057(6) Uiso 1 1 d . . . . .
H25A H 0.4074(15) 0.5039(19) 0.1182(14) 0.052(6) Uiso 1 1 d . . . . .
H24 H 0.5471(13) 0.5059(17) 0.2111(13) 0.039(5) Uiso 1 1 d . . . . .
H23A H 0.5636(17) 0.488(2) 0.0623(16) 0.062(7) Uiso 1 1 d . . . . .
H20 H 0.5378(15) 0.0821(19) 0.2824(14) 0.054(6) Uiso 1 1 d . . . . .
H23B H 0.6502(19) 0.4266(19) 0.1185(16) 0.063(7) Uiso 1 1 d . . . . .
H3B H 0.7226(15) 0.5696(18) 0.2497(15) 0.054(6) Uiso 1 1 d . . . . .
H12 H 0.8175(15) 0.5267(18) 0.5513(14) 0.049(6) Uiso 1 1 d . . . . .
H14B H 0.6857(16) 0.7863(19) 0.3106(14) 0.057(6) Uiso 1 1 d . . . . .
H16A H 0.4741(18) 0.849(2) 0.4725(17) 0.072(7) Uiso 1 1 d . . . . .
H16B H 0.5247(19) 0.956(2) 0.4207(17) 0.077(8) Uiso 1 1 d . . . . .
H7 H 0.6235(15) 0.9336(19) 0.5383(15) 0.054(6) Uiso 1 1 d . . . . .
H28B H 0.7686(16) 0.2866(18) 0.5895(15) 0.055(6) Uiso 1 1 d . . . . .
H25B H 0.3925(17) 0.4423(19) 0.2069(17) 0.061(7) Uiso 1 1 d . . . . .
H13A H 0.8365(18) 0.590(2) 0.7314(17) 0.067(7) Uiso 1 1 d . . . . .
H13B H 0.7593(19) 0.515(2) 0.6848(15) 0.061(7) Uiso 1 1 d . . . . .
H28C H 0.6543(18) 0.306(2) 0.5554(15) 0.065(7) Uiso 1 1 d . . . . .
H14C H 0.5862(19) 0.843(2) 0.2727(18) 0.077(8) Uiso 1 1 d . . . . .
H11A H 0.9611(17) 0.664(2) 0.6367(17) 0.064(7) Uiso 1 1 d . . . . .
H23C H 0.5667(19) 0.355(2) 0.0720(17) 0.077(8) Uiso 1 1 d . . . . .
H26B H 0.8514(18) 0.261(2) 0.3779(18) 0.071(7) Uiso 1 1 d . . . . .
H8 H 0.7312(19) 0.921(2) 0.6648(18) 0.080(8) Uiso 1 1 d . . . . .
H11B H 0.9541(18) 0.641(2) 0.5328(19) 0.075(8) Uiso 1 1 d . . . . .
H25C H 0.4052(18) 0.367(2) 0.1205(18) 0.078(8) Uiso 1 1 d . . . . .
H9 H 0.8335(19) 0.765(2) 0.6929(18) 0.078(8) Uiso 1 1 d . . . . .
H26C H 0.8207(18) 0.154(2) 0.4391(17) 0.078(8) Uiso 1 1 d . . . . .
H16C H 0.4543(19) 0.861(2) 0.3644(18) 0.076(8) Uiso 1 1 d . . . . .
H11C H 0.983(2) 0.538(3) 0.604(2) 0.096(10) Uiso 1 1 d . . . . .
H13C H 0.867(2) 0.466(3) 0.701(2) 0.102(10) Uiso 1 1 d . . . . .
H1 H 0.5174(13) 0.6635(15) 0.5605(12) 0.039(5) Uiso 1 1 d . . . . .

loop_
_atom_site_aniso_label
_atom_site_aniso_U_11
_atom_site_aniso_U_22
_atom_site_aniso_U_33
_atom_site_aniso_U_23
_atom_site_aniso_U_13
_atom_site_aniso_U_12
P1 0.02135(19) 0.0387(2) 0.0245(2) -0.00409(15) 0.00619(14) -0.00716(15)
N2 0.0236(6) 0.0243(6) 0.0248(6) -0.0025(5) 0.0088(5) -0.0032(5)
N1 0.0211(6) 0.0290(6) 0.0283(6) -0.0047(5) 0.0090(5) -0.0065(5)
C2 0.0204(6) 0.0210(6) 0.0213(6) 0.0003(5) 0.0026(5) -0.0010(5)
C17 0.0212(6) 0.0251(7) 0.0269(7) -0.0033(5) 0.0090(5) -0.0016(5)
C18 0.0236(7) 0.0294(7) 0.0305(7) 0.0000(6) 0.0078(6) 0.0019(6)
C1 0.0207(6) 0.0235(7) 0.0242(7) -0.0023(5) 0.0043(5) -0.0037(5)
C22 0.0266(7) 0.0288(7) 0.0293(7) -0.0035(6) 0.0053(6) 0.0005(6)
C19 0.0331(8) 0.0273(8) 0.0400(9) 0.0027(7) 0.0096(7) 0.0018(6)
C5 0.0241(7) 0.0303(7) 0.0271(7) -0.0046(6) 0.0084(6) -0.0114(6)
C27 0.0312(8) 0.0321(8) 0.0380(9) 0.0043(7) -0.0015(7) 0.0008(7)
C21 0.0329(8) 0.0334(8) 0.0356(8) -0.0078(7) 0.0020(7) -0.0038(7)
C4 0.0235(7) 0.0358(8) 0.0352(8) -0.0032(7) 0.0125(6) -0.0054(6)
C6 0.0316(8) 0.0289(7) 0.0379(8) -0.0025(6) 0.0160(6) -0.0093(6)
C20 0.0388(9) 0.0260(8) 0.0453(9) -0.0050(7) 0.0104(7) -0.0058(7)
C3 0.0362(9) 0.0396(9) 0.0361(9) -0.0076(7) 0.0191(7) -0.0112(7)
C10 0.0316(8) 0.0562(11) 0.0304(8) -0.0034(7) 0.0037(6) -0.0178(7)
C15 0.0365(9) 0.0285(8) 0.0465(10) 0.0065(7) 0.0094(7) -0.0014(7)
C24 0.0405(9) 0.0316(8) 0.0346(8) -0.0017(7) -0.0061(7) -0.0003(7)
C7 0.0496(11) 0.0355(9) 0.0660(13) -0.0160(9) 0.0283(10) -0.0111(8)
C28 0.0431(10) 0.0590(13) 0.0361(9) 0.0044(8) 0.0000(8) 0.0066(9)
C14 0.0490(11) 0.0499(11) 0.0431(10) 0.0075(9) 0.0144(9) 0.0067(9)
C12 0.0329(9) 0.0714(13) 0.0406(10) 0.0103(9) -0.0057(7) -0.0064(9)
C25 0.0422(11) 0.0647(14) 0.0503(12) 0.0038(10) -0.0025(9) 0.0142(10)
C23 0.0484(12) 0.0672(14) 0.0414(11) 0.0185(10) 0.0034(9) 0.0001(10)
C9 0.0534(12) 0.0794(16) 0.0366(10) -0.0171(10) 0.0027(9) -0.0252(11)
C26 0.0283(9) 0.0743(15) 0.0537(12) 0.0089(11) 0.0030(8) 0.0066(9)
C8 0.0647(13) 0.0661(14) 0.0539(12) -0.0355(11) 0.0224(11) -0.0280(12)
C16 0.0453(11) 0.0554(13) 0.0659(14) 0.0153(11) 0.0221(10) 0.0106(9)
O1 0.0270(11) 0.0655(16) 0.0277(11) -0.0042(11) 0.0031(9) -0.0046(11)
C11 0.0339(11) 0.112(2) 0.0691(16) 0.0117(17) -0.0052(10) -0.0066(13)
C13 0.0573(15) 0.102(2) 0.0498(14) 0.0242(14) -0.0054(11) -0.0047(14)

loop_
_atom_type_symbol
_atom_type_description
_atom_type_scat_dispersion_real
_atom_type_scat_dispersion_imag
_atom_type_scat_source
C C 0.0181 0.0091 'International Tables Vol C Tables 4.2.6.8 and 6.1.1.4'
H H 0.0000 0.0000 'International Tables Vol C Tables 4.2.6.8 and 6.1.1.4'
N N 0.0311 0.0180 'International Tables Vol C Tables 4.2.6.8 and 6.1.1.4'
O O 0.0492 0.0322 'International Tables Vol C Tables 4.2.6.8 and 6.1.1.4'
P P 0.2955 0.4335 'International Tables Vol C Tables 4.2.6.8 and 6.1.1.4'

loop_
_geom_angle_atom_site_label_1
_geom_angle_atom_site_label_2
_geom_angle_atom_site_label_3
_geom_angle
_geom_angle_site_symmetry_1
_geom_angle_site_symmetry_3
_geom_angle_publ_flag
P1 P1 H1 109.4(8) 3_666 . ?
C1 P1 P1 41.85(4) . 3_666 ?
C1 P1 P1 41.84(4) 3_666 3_666 ?
C1 P1 C1 83.68(6) . 3_666 ?
C1 P1 H1 105.1(8) . . ?
C1 P1 H1 103.6(8) 3_666 . ?
O1 P1 P1 127.66(10) . 3_666 ?
O1 P1 C1 117.09(10) . . ?
O1 P1 C1 117.06(11) . 3_666 ?
O1 P1 H1 122.9(8) . . ?
C2 N2 C17 121.38(11) . . ?
C2 N2 C3 111.14(12) . . ?
C17 N2 C3 121.70(12) . . ?
C2 N1 C5 125.75(11) . . ?
C2 N1 C4 112.34(11) . . ?
C5 N1 C4 121.80(11) . . ?
N1 C2 N2 107.51(11) . . ?
C1 C2 N2 125.14(12) . . ?
C1 C2 N1 127.34(12) . . ?
C18 C17 N2 119.54(13) . . ?
C22 C17 N2 118.65(13) . . ?
C22 C17 C18 121.81(13) . . ?
C17 C18 C27 122.61(13) . . ?
C19 C18 C17 117.78(14) . . ?
C19 C18 C27 119.58(14) . . ?
P1 C1 P1 96.32(6) . 3_666 ?
C2 C1 P1 132.94(11) . . ?
C2 C1 P1 130.68(11) . 3_666 ?
C17 C22 C24 121.63(13) . . ?
C21 C22 C17 117.89(14) . . ?
C21 C22 C24 120.43(14) . . ?
C18 C19 H19 118.8(11) . . ?
C20 C19 C18 121.12(15) . . ?
C20 C19 H19 120.0(11) . . ?
C6 C5 N1 119.37(13) . . ?
C6 C5 C10 122.12(15) . . ?
C10 C5 N1 118.46(14) . . ?
C18 C27 C28 113.20(14) . . ?
C18 C27 C26 110.21(15) . . ?
C18 C27 H27 110.3(12) . . ?
C28 C27 C26 110.72(15) . . ?
C28 C27 H27 104.1(12) . . ?
C26 C27 H27 108.1(12) . . ?
C22 C21 H21 119.7(12) . . ?
C20 C21 C22 121.02(15) . . ?
C20 C21 H21 119.2(12) . . ?
N1 C4 C3 102.83(12) . . ?
N1 C4 H4A 108.4(11) . . ?
N1 C4 H4B 110.8(11) . . ?
C3 C4 H4A 113.8(11) . . ?
C3 C4 H4B 112.4(11) . . ?
H4A C4 H4B 108.5(16) . . ?
C5 C6 C15 121.60(14) . . ?
C7 C6 C5 117.04(16) . . ?
C7 C6 C15 121.36(16) . . ?
C19 C20 C21 120.23(15) . . ?
C19 C20 H20 120.6(13) . . ?
C21 C20 H20 119.2(13) . . ?
N2 C3 C4 104.14(12) . . ?
N2 C3 H3A 108.3(13) . . ?
N2 C3 H3B 110.8(12) . . ?
C4 C3 H3A 110.9(13) . . ?
C4 C3 H3B 111.1(12) . . ?
H3A C3 H3B 111.3(18) . . ?
C5 C10 C12 122.02(16) . . ?
C9 C10 C5 117.97(19) . . ?
C9 C10 C12 120.00(18) . . ?
C6 C15 C14 110.87(15) . . ?
C6 C15 C16 112.64(16) . . ?
C6 C15 H15 109.7(12) . . ?
C14 C15 C16 108.66(15) . . ?
C14 C15 H15 109.1(12) . . ?
C16 C15 H15 105.7(12) . . ?
C22 C24 C25 113.24(16) . . ?
C22 C24 C23 109.71(15) . . ?
C22 C24 H24 107.2(12) . . ?
C25 C24 C23 109.98(16) . . ?
C25 C24 H24 108.9(12) . . ?
C23 C24 H24 107.6(12) . . ?
C6 C7 H7 116.2(14) . . ?
C8 C7 C6 120.9(2) . . ?
C8 C7 H7 122.8(14) . . ?
C27 C28 H28A 107.6(13) . . ?
C27 C28 H28B 109.8(13) . . ?
C27 C28 H28C 113.4(13) . . ?
H28A C28 H28B 103.7(17) . . ?
H28A C28 H28C 109.0(19) . . ?
H28B C28 H28C 112.6(18) . . ?
C15 C14 H14A 108.7(13) . . ?
C15 C14 H14B 112.6(12) . . ?
C15 C14 H14C 110.1(15) . . ?
H14A C14 H14B 109.5(18) . . ?
H14A C14 H14C 109(2) . . ?
H14B C14 H14C 106.8(19) . . ?
C10 C12 C11 111.3(2) . . ?
C10 C12 C13 111.9(2) . . ?
C10 C12 H12 107.2(12) . . ?
C11 C12 H12 110.3(13) . . ?
C13 C12 C11 110.69(19) . . ?
C13 C12 H12 105.2(13) . . ?
C24 C25 H25A 109.2(12) . . ?
C24 C25 H25B 109.9(14) . . ?
C24 C25 H25C 111.1(15) . . ?
H25A C25 H25B 107.8(18) . . ?
H25A C25 H25C 107.8(19) . . ?
H25B C25 H25C 111(2) . . ?
C24 C23 H23A 109.5(14) . . ?
C24 C23 H23B 112.0(14) . . ?
C24 C23 H23C 109.7(15) . . ?
H23A C23 H23B 112(2) . . ?
H23A C23 H23C 108(2) . . ?
H23B C23 H23C 105(2) . . ?
C10 C9 H9 117.1(15) . . ?
C8 C9 C10 120.97(19) . . ?
C8 C9 H9 121.9(15) . . ?
C27 C26 H26A 109.3(14) . . ?
C27 C26 H26B 110.4(15) . . ?
C27 C26 H26C 110.1(15) . . ?
H26A C26 H26B 105(2) . . ?
H26A C26 H26C 108(2) . . ?
H26B C26 H26C 114(2) . . ?
C7 C8 H8 118.3(17) . . ?
C9 C8 C7 120.92(18) . . ?
C9 C8 H8 120.6(17) . . ?
C15 C16 H16A 109.2(14) . . ?
C15 C16 H16B 110.5(15) . . ?
C15 C16 H16C 106.6(15) . . ?
H16A C16 H16B 112(2) . . ?
H16A C16 H16C 108(2) . . ?
H16B C16 H16C 110(2) . . ?
C12 C11 H11A 106.4(15) . . ?
C12 C11 H11B 111.6(15) . . ?
C12 C11 H11C 110.2(18) . . ?
H11A C11 H11B 109(2) . . ?
H11A C11 H11C 110(2) . . ?
H11B C11 H11C 110(2) . . ?
C12 C13 H13A 108.1(15) . . ?
C12 C13 H13B 108.3(14) . . ?
C12 C13 H13C 114.3(19) . . ?
H13A C13 H13B 102(2) . . ?
H13A C13 H13C 109(2) . . ?
H13B C13 H13C 114(2) . . ?

loop_
_geom_bond_atom_site_label_1
_geom_bond_atom_site_label_2
_geom_bond_distance
_geom_bond_site_symmetry_2
_geom_bond_publ_flag
P1 C1 1.8014(14) . ?
P1 C1 1.8018(14) 3_666 ?
P1 O1 1.516(2) . ?
P1 H1 1.324(19) . ?
N2 C2 1.3863(17) . ?
N2 C17 1.4351(18) . ?
N2 C3 1.4624(18) . ?
N1 C2 1.3726(17) . ?
N1 C5 1.4281(18) . ?
N1 C4 1.4602(18) . ?
C2 C1 1.3619(18) . ?
C17 C18 1.403(2) . ?
C17 C22 1.402(2) . ?
C18 C19 1.396(2) . ?
C18 C27 1.520(2) . ?
C1 P1 1.8018(14) 3_666 ?
C22 C21 1.397(2) . ?
C22 C24 1.516(2) . ?
C19 C20 1.380(2) . ?
C19 H19 0.99(2) . ?
C5 C6 1.402(2) . ?
C5 C10 1.402(2) . ?
C27 C28 1.524(3) . ?
C27 C26 1.532(3) . ?
C27 H27 0.94(2) . ?
C21 C20 1.380(2) . ?
C21 H21 0.96(2) . ?
C4 C3 1.518(2) . ?
C4 H4A 0.99(2) . ?
C4 H4B 0.99(2) . ?
C6 C15 1.511(2) . ?
C6 C7 1.401(2) . ?
C20 H20 0.94(2) . ?
C3 H3A 0.90(2) . ?
C3 H3B 1.01(2) . ?
C10 C12 1.519(3) . ?
C10 C9 1.391(3) . ?
C15 C14 1.530(2) . ?
C15 C16 1.540(3) . ?
C15 H15 0.93(2) . ?
C24 C25 1.527(3) . ?
C24 C23 1.527(3) . ?
C24 H24 0.93(2) . ?
C7 C8 1.381(3) . ?
C7 H7 0.95(2) . ?
C28 H28A 0.98(2) . ?
C28 H28B 1.01(2) . ?
C28 H28C 1.01(3) . ?
C14 H14A 0.98(2) . ?
C14 H14B 1.03(2) . ?
C14 H14C 1.00(3) . ?
C12 C11 1.534(3) . ?
C12 C13 1.530(3) . ?
C12 H12 0.99(2) . ?
C25 H25A 1.01(2) . ?
C25 H25B 0.95(3) . ?
C25 H25C 1.03(3) . ?
C23 H23A 0.97(2) . ?
C23 H23B 0.97(3) . ?
C23 H23C 1.02(3) . ?
C9 C8 1.359(4) . ?
C9 H9 1.05(3) . ?
C26 H26A 0.95(2) . ?
C26 H26B 0.99(3) . ?
C26 H26C 1.02(3) . ?
C8 H8 0.94(3) . ?
C16 H16A 1.02(3) . ?
C16 H16B 1.05(3) . ?
C16 H16C 1.02(3) . ?
C11 H11A 0.97(3) . ?
C11 H11B 1.00(3) . ?
C11 H11C 1.03(3) . ?
C13 H13A 1.02(3) . ?
C13 H13B 0.97(3) . ?
C13 H13C 0.99(3) . ?
